data_4102234
loop_
_publ_author_name
'Sebastian Rendler'
'David W. C. MacMillan'

_publ_section_title
;
 Enantioselective Polyene Cyclization via Organo-SOMO Catalysis
;
_journal_name_full 'Journal of the American Chemical Society'
_journal_page_first 5027
_journal_page_last 5029
_journal_paper_doi 10.1021/ja100185p
_journal_volume 132
_journal_year 2010
_chemical_formula_sum 'C24 H24 Br N O2'
_chemical_formula_weight 438.35
_space_group_IT_number 1
_symmetry_cell_setting triclinic
_symmetry_Int_Tables_number 1
_symmetry_space_group_name_Hall 'P 1'
_symmetry_space_group_name_H-M 'P 1'
_atom_sites_solution_hydrogens geom
_atom_sites_solution_primary direct
_audit_creation_method SHELXL-97
_cell_angle_alpha 69.135(8)
_cell_angle_beta 82.489(10)
_cell_angle_gamma 67.433(8)
_cell_formula_units_Z 2
_cell_length_a 8.5337(9)
_cell_length_b 10.3702(6)
_cell_length_c 13.3899(12)
_cell_measurement_temperature 143(1)
_cell_volume 1022.44(17)
_computing_data_collection 'CrystalClear (Rigaku, 1999)'
_computing_data_reduction 'CrystalClear (Rigaku, 1999)'
_computing_structure_refinement 'SHELXL-97 (Sheldrick, 1997)'
_computing_structure_solution 'SIR97 (Altomare, 1999)'
_diffrn_ambient_temperature 143(1)
_diffrn_measured_fraction_theta_full 0.996
_diffrn_measured_fraction_theta_max 0.996
_diffrn_measurement_device 'CCD Area Detector'
_diffrn_measurement_device_type 'Rigaku Mercury'
_diffrn_measurement_method 'phi and omega rotations'
_diffrn_radiation_monochromator graphite
_diffrn_radiation_source 'rotating anode'
_diffrn_radiation_type MoK\a
_diffrn_radiation_wavelength 0.71073
_diffrn_reflns_av_R_equivalents 0.0275
_diffrn_reflns_av_sigmaI/netI 0.0434
_diffrn_reflns_limit_h_max 10
_diffrn_reflns_limit_h_min -10
_diffrn_reflns_limit_k_max 12
_diffrn_reflns_limit_k_min -12
_diffrn_reflns_limit_l_max 15
_diffrn_reflns_limit_l_min -14
_diffrn_reflns_number 13602
_diffrn_reflns_theta_full 25.00
_diffrn_reflns_theta_max 25.00
_diffrn_reflns_theta_min 2.58
_exptl_absorpt_coefficient_mu 2.030
_exptl_absorpt_correction_T_max 1.0000
_exptl_absorpt_correction_T_min 0.7944
_exptl_absorpt_correction_type multi-scan
_exptl_crystal_density_diffrn 1.424
_exptl_crystal_density_method 'not measured'
_exptl_crystal_F_000 452
_exptl_crystal_size_max 0.28
_exptl_crystal_size_mid 0.15
_exptl_crystal_size_min 0.12
_refine_diff_density_max 0.451
_refine_diff_density_min -0.658
_refine_diff_density_rms 0.065
_refine_ls_abs_structure_details 'Flack H D (1983), Acta Cryst. A39, 876-881'
_refine_ls_abs_structure_Flack 0.000(9)
_refine_ls_extinction_method none
_refine_ls_goodness_of_fit_ref 1.096
_refine_ls_hydrogen_treatment constr
_refine_ls_matrix_type full
_refine_ls_number_parameters 509
_refine_ls_number_reflns 5922
_refine_ls_number_restraints 3
_refine_ls_restrained_S_all 1.096
_refine_ls_R_factor_all 0.0441
_refine_ls_R_factor_gt 0.0408
_refine_ls_shift/su_max 4.439
_refine_ls_shift/su_mean 0.009
_refine_ls_structure_factor_coef Fsqd
_refine_ls_weighting_details 'calc w=1/[\s^2^(Fo^2^)+(0.0552P)^2^+0.0833P] where P=(Fo^2^+2Fc^2^)/3'
_refine_ls_weighting_scheme calc
_refine_ls_wR_factor_gt 0.0986
_refine_ls_wR_factor_ref 0.1036
_reflns_number_gt 5465
_reflns_number_total 5922
_reflns_threshold_expression >2sigma(I)
_cod_data_source_file ja100185p_si_002.cif
_cod_data_source_block shelxl
_cod_original_cell_volume 1022.44(15)
_cod_original_sg_symbol_H-M 'P 1 '
_cod_database_code 4102234

loop_
_symmetry_equiv_pos_as_xyz
'x, y, z'

loop_
_atom_site_label
_atom_site_type_symbol
_atom_site_fract_x
_atom_site_fract_y
_atom_site_fract_z
_atom_site_U_iso_or_equiv
_atom_site_adp_type
_atom_site_occupancy
_atom_site_symmetry_multiplicity
_atom_site_calc_flag
_atom_site_refinement_flags
C1 C 0.1669(7) 1.2157(7) 0.4766(4) 0.0396(14) Uani 1 1 d .
C2 C 0.0215(7) 1.2331(7) 0.5399(5) 0.0430(14) Uani 1 1 d .
H2 H -0.0543 1.3271 0.5367 0.057 Uiso 1 1 calc R
C3 C -0.0077(7) 1.1084(7) 0.6071(5) 0.0415(13) Uani 1 1 d .
H3 H -0.1044 1.1189 0.6493 0.055 Uiso 1 1 calc R
C4 C 0.1060(6) 0.9667(7) 0.6127(5) 0.0342(13) Uani 1 1 d .
C5 C 0.2474(7) 0.9535(6) 0.5465(5) 0.0385(13) Uani 1 1 d .
H5 H 0.3233 0.8599 0.5488 0.051 Uiso 1 1 calc R
C6 C 0.2762(7) 1.0767(7) 0.4782(5) 0.0414(14) Uani 1 1 d .
H6 H 0.3694 1.0665 0.4330 0.055 Uiso 1 1 calc R
C7 C 0.0713(6) 0.8376(6) 0.6898(5) 0.0342(12) Uani 1 1 d .
C8 C 0.1648(6) 0.5774(7) 0.7590(5) 0.0424(14) Uani 1 1 d .
H8A H 0.0631 0.5742 0.7365 0.056 Uiso 1 1 calc R
H8B H 0.1511 0.5750 0.8326 0.056 Uiso 1 1 calc R
C9 C 0.3198(6) 0.4468(6) 0.7484(4) 0.0308(12) Uani 1 1 d .
H9 H 0.3417 0.4634 0.6720 0.041 Uiso 1 1 calc R
C10 C 0.4749(5) 0.4406(5) 0.7980(4) 0.0358(10) Uani 1 1 d .
H10A H 0.4523 0.4316 0.8726 0.048 Uiso 1 1 calc R
H10B H 0.4935 0.5329 0.7621 0.048 Uiso 1 1 calc R
C11 C 0.6362(5) 0.3118(5) 0.7904(4) 0.0385(10) Uani 1 1 d .
H11A H 0.6716 0.3301 0.7164 0.051 Uiso 1 1 calc R
H11B H 0.7263 0.3058 0.8311 0.051 Uiso 1 1 calc R
C12 C 0.6083(6) 0.1652(6) 0.8329(4) 0.0343(12) Uani 1 1 d .
H12A H 0.5897 0.1401 0.9093 0.046 Uiso 1 1 calc R
H12B H 0.7100 0.0880 0.8210 0.046 Uiso 1 1 calc R
C13 C 0.4551(6) 0.1695(6) 0.7791(4) 0.0289(11) Uani 1 1 d .
C14 C 0.4293(6) 0.0228(6) 0.8252(4) 0.0302(11) Uani 1 1 d .
C15 C 0.5683(6) -0.1098(6) 0.8380(4) 0.0340(11) Uani 1 1 d .
H15 H 0.6759 -0.1064 0.8197 0.045 Uiso 1 1 calc R
C16 C 0.5494(6) -0.2459(6) 0.8774(4) 0.0354(11) Uani 1 1 d .
C17 C 0.3870(7) -0.2533(7) 0.9019(4) 0.0420(13) Uani 1 1 d .
H17 H 0.3731 -0.3442 0.9273 0.056 Uiso 1 1 calc R
C18 C 0.2500(6) -0.1241(7) 0.8877(5) 0.0355(12) Uani 1 1 d .
H18 H 0.1422 -0.1282 0.9031 0.047 Uiso 1 1 calc R
C19 C 0.2674(6) 0.0120(6) 0.8513(4) 0.0344(12) Uani 1 1 d .
C20 C 0.1120(6) 0.1495(6) 0.8397(5) 0.0471(14) Uani 1 1 d .
H20A H 0.0792 0.1578 0.9099 0.063 Uiso 1 1 calc R
H20B H 0.0199 0.1387 0.8120 0.063 Uiso 1 1 calc R
C21 C 0.1340(5) 0.2917(5) 0.7670(4) 0.0391(10) Uani 1 1 d .
H21A H 0.0373 0.3764 0.7739 0.052 Uiso 1 1 calc R
H21B H 0.1401 0.2955 0.6932 0.052 Uiso 1 1 calc R
C22 C 0.2959(6) 0.2977(6) 0.7976(4) 0.0330(12) Uani 1 1 d .
H22 H 0.2900 0.2776 0.8750 0.044 Uiso 1 1 calc R
C23 C 0.4937(7) 0.1940(7) 0.6591(4) 0.0392(13) Uani 1 1 d .
H23A H 0.5935 0.1138 0.6514 0.059 Uiso 1 1 calc R
H23B H 0.5123 0.2857 0.6265 0.059 Uiso 1 1 calc R
H23C H 0.3993 0.1978 0.6247 0.059 Uiso 1 1 calc R
C24 C 0.6959(6) -0.3831(5) 0.8954(4) 0.0394(11) Uani 1 1 d .
N1 N 0.8118(6) -0.4905(5) 0.9123(4) 0.0542(11) Uani 1 1 d .
O1 O -0.0520(5) 0.8468(5) 0.7461(4) 0.0502(11) Uani 1 1 d .
O2 O 0.1939(4) 0.7088(4) 0.6914(3) 0.0400(9) Uani 1 1 d .
Br1 Br 0.21570(5) 1.38402(4) 0.39049(4) 0.05183(17) Uani 1 1 d .
C1' C 0.8109(7) -0.2135(7) 0.5083(5) 0.0371(13) Uani 1 1 d .
C2' C 0.9432(7) -0.2281(7) 0.4357(5) 0.0484(16) Uani 1 1 d .
H2' H 1.0116 -0.3210 0.4322 0.064 Uiso 1 1 calc R
C3' C 0.9713(7) -0.1047(7) 0.3699(5) 0.0426(14) Uani 1 1 d .
H3' H 1.0596 -0.1140 0.3210 0.057 Uiso 1 1 calc R
C4' C 0.8696(7) 0.0363(7) 0.3742(5) 0.0350(13) Uani 1 1 d .
C5' C 0.7389(7) 0.0470(7) 0.4480(5) 0.0423(14) Uani 1 1 d .
H5' H 0.6693 0.1397 0.4514 0.056 Uiso 1 1 calc R
C6' C 0.7103(7) -0.0769(7) 0.5159(5) 0.0420(14) Uani 1 1 d .
H6' H 0.6243 -0.0687 0.5662 0.056 Uiso 1 1 calc R
C7' C 0.9098(7) 0.1656(7) 0.3031(5) 0.0386(14) Uani 1 1 d .
C8' C 0.8189(7) 0.4304(6) 0.2451(5) 0.0402(13) Uani 1 1 d .
H8'1 H 0.8451 0.4361 0.1713 0.053 Uiso 1 1 calc R
H8'2 H 0.9143 0.4321 0.2761 0.053 Uiso 1 1 calc R
C9' C 0.6589(6) 0.5600(6) 0.2509(4) 0.0354(13) Uani 1 1 d .
H9' H 0.5737 0.5718 0.2025 0.047 Uiso 1 1 calc R
C10' C 0.5834(6) 0.5374(5) 0.3640(4) 0.0426(11) Uani 1 1 d .
H10C H 0.5509 0.4513 0.3865 0.057 Uiso 1 1 calc R
H10D H 0.6682 0.5197 0.4139 0.057 Uiso 1 1 calc R
C11' C 0.4272(6) 0.6751(5) 0.3655(4) 0.0438(12) Uani 1 1 d .
H11C H 0.3373 0.6839 0.3231 0.058 Uiso 1 1 calc R
H11D H 0.3870 0.6617 0.4383 0.058 Uiso 1 1 calc R
C12' C 0.4629(7) 0.8172(6) 0.3224(4) 0.0365(12) Uani 1 1 d .
H12C H 0.5440 0.8134 0.3688 0.049 Uiso 1 1 calc R
H12D H 0.3589 0.9003 0.3220 0.049 Uiso 1 1 calc R
C13' C 0.5346(6) 0.8408(6) 0.2077(4) 0.0329(12) Uani 1 1 d .
C14' C 0.5818(7) 0.9813(6) 0.1698(4) 0.0340(12) Uani 1 1 d .
C15' C 0.4582(7) 1.1169(6) 0.1712(4) 0.0435(14) Uani 1 1 d .
H15' H 0.3509 1.1201 0.1976 0.058 Uiso 1 1 calc R
C16' C 0.4925(7) 1.2458(6) 0.1343(4) 0.0453(14) Uani 1 1 d .
C17' C 0.6528(7) 1.2434(7) 0.0962(4) 0.0471(14) Uani 1 1 d .
H17' H 0.6772 1.3294 0.0731 0.063 Uiso 1 1 calc R
C18' C 0.7756(8) 1.1102(9) 0.0933(5) 0.0450(14) Uani 1 1 d .
H18' H 0.8833 1.1075 0.0681 0.060 Uiso 1 1 calc R
C19' C 0.7410(7) 0.9796(6) 0.1273(4) 0.0368(12) Uani 1 1 d .
C20' C 0.8767(7) 0.8434(7) 0.1105(5) 0.0557(16) Uani 1 1 d .
H20C H 0.9625 0.7989 0.1661 0.074 Uiso 1 1 calc R
H20D H 0.9311 0.8723 0.0423 0.074 Uiso 1 1 calc R
C21' C 0.8038(6) 0.7301(6) 0.1127(4) 0.0480(12) Uani 1 1 d .
H21C H 0.7333 0.7670 0.0499 0.064 Uiso 1 1 calc R
H21D H 0.8949 0.6386 0.1124 0.064 Uiso 1 1 calc R
C22' C 0.6992(6) 0.7023(6) 0.2126(4) 0.0349(12) Uani 1 1 d .
H22' H 0.7684 0.6921 0.2699 0.046 Uiso 1 1 calc R
C23' C 0.4021(7) 0.8669(6) 0.1287(4) 0.0424(13) Uani 1 1 d .
H23D H 0.3738 0.7801 0.1474 0.064 Uiso 1 1 calc R
H23E H 0.4476 0.8871 0.0577 0.064 Uiso 1 1 calc R
H23F H 0.3020 0.9499 0.1314 0.064 Uiso 1 1 calc R
C24' C 0.3621(8) 1.3871(7) 0.1297(4) 0.0612(16) Uani 1 1 d .
N1' N 0.2618(8) 1.5021(6) 0.1210(5) 0.093(2) Uani 1 1 d .
O1' O 1.0376(5) 0.1592(5) 0.2510(3) 0.0486(11) Uani 1 1 d .
O2' O 0.7868(4) 0.2940(4) 0.3050(3) 0.0382(9) Uani 1 1 d .
Br1' Br 0.76426(5) -0.38251(4) 0.59919(3) 0.05068(17) Uani 1 1 d .

loop_
_atom_site_aniso_label
_atom_site_aniso_U_11
_atom_site_aniso_U_22
_atom_site_aniso_U_33
_atom_site_aniso_U_23
_atom_site_aniso_U_13
_atom_site_aniso_U_12
C1 0.048(3) 0.035(4) 0.034(3) -0.009(3) -0.007(3) -0.013(3)
C2 0.043(3) 0.023(3) 0.057(3) -0.015(3) -0.005(3) -0.003(2)
C3 0.039(3) 0.034(3) 0.052(3) -0.019(3) 0.001(2) -0.009(2)
C4 0.027(2) 0.030(3) 0.044(3) -0.016(3) -0.007(2) -0.002(2)
C5 0.039(3) 0.027(3) 0.045(3) -0.013(3) -0.002(3) -0.006(3)
C6 0.036(3) 0.037(4) 0.048(3) -0.019(3) 0.001(3) -0.007(3)
C7 0.030(3) 0.023(3) 0.047(3) -0.012(3) -0.004(2) -0.005(2)
C8 0.029(2) 0.030(3) 0.069(4) -0.022(3) 0.000(3) -0.007(2)
C9 0.029(2) 0.025(3) 0.038(3) -0.015(3) 0.000(2) -0.006(2)
C10 0.031(2) 0.027(2) 0.050(3) -0.016(2) -0.0020(19) -0.0071(18)
C11 0.029(2) 0.033(2) 0.056(3) -0.017(2) 0.001(2) -0.0132(19)
C12 0.032(2) 0.024(3) 0.042(3) -0.010(2) -0.005(2) -0.005(2)
C13 0.026(2) 0.023(3) 0.037(3) -0.012(2) -0.004(2) -0.006(2)
C14 0.030(2) 0.034(3) 0.031(2) -0.015(2) 0.005(2) -0.013(2)
C15 0.038(2) 0.024(2) 0.038(2) -0.008(2) 0.004(2) -0.014(2)
C16 0.040(2) 0.032(3) 0.034(2) -0.012(2) 0.003(2) -0.014(2)
C17 0.057(3) 0.041(3) 0.041(3) -0.020(3) 0.009(3) -0.028(3)
C18 0.038(3) 0.042(3) 0.037(2) -0.019(2) 0.007(2) -0.022(3)
C19 0.028(2) 0.040(3) 0.040(3) -0.020(2) -0.001(2) -0.011(2)
C20 0.031(2) 0.042(3) 0.074(4) -0.026(3) 0.008(3) -0.015(2)
C21 0.029(2) 0.036(3) 0.056(3) -0.022(2) -0.002(2) -0.0082(18)
C22 0.026(2) 0.028(3) 0.044(3) -0.013(2) -0.004(2) -0.006(2)
C23 0.045(3) 0.034(3) 0.034(3) -0.011(3) 0.001(2) -0.011(2)
C24 0.051(3) 0.028(3) 0.046(3) -0.013(2) 0.005(2) -0.022(2)
N1 0.055(3) 0.035(3) 0.068(3) -0.011(2) 0.003(2) -0.017(2)
O1 0.0331(19) 0.036(3) 0.075(3) -0.021(2) 0.011(2) -0.0074(18)
O2 0.0350(18) 0.024(2) 0.056(2) -0.015(2) 0.0005(18) -0.0048(16)
Br1 0.0560(3) 0.0376(4) 0.0567(3) -0.0069(3) -0.0074(3) -0.0173(3)
C1' 0.036(3) 0.030(3) 0.045(3) -0.014(3) -0.006(2) -0.009(3)
C2' 0.043(3) 0.033(4) 0.067(4) -0.024(3) 0.000(3) -0.005(3)
C3' 0.033(3) 0.030(3) 0.059(3) -0.019(3) 0.004(3) -0.003(2)
C4' 0.035(3) 0.033(3) 0.040(3) -0.016(3) -0.003(2) -0.011(2)
C5' 0.039(3) 0.040(4) 0.047(3) -0.026(3) -0.001(3) -0.003(3)
C6' 0.043(3) 0.034(4) 0.046(3) -0.015(3) 0.000(3) -0.010(3)
C7' 0.033(3) 0.042(4) 0.048(3) -0.026(3) -0.007(3) -0.009(3)
C8' 0.040(3) 0.030(3) 0.048(3) -0.007(3) -0.005(2) -0.014(2)
C9' 0.031(2) 0.031(3) 0.046(3) -0.014(3) 0.000(2) -0.012(2)
C10' 0.046(2) 0.032(3) 0.045(3) -0.008(2) -0.002(2) -0.014(2)
C11' 0.047(3) 0.036(3) 0.047(3) -0.013(2) 0.015(2) -0.020(2)
C12' 0.048(3) 0.028(3) 0.034(3) -0.009(2) 0.005(2) -0.018(2)
C13' 0.036(3) 0.032(3) 0.028(3) -0.006(2) 0.003(2) -0.014(2)
C14' 0.042(3) 0.028(3) 0.032(2) -0.007(2) -0.002(2) -0.015(2)
C15' 0.055(3) 0.035(3) 0.037(3) -0.008(2) 0.010(2) -0.020(2)
C16' 0.062(3) 0.032(3) 0.040(3) -0.010(2) 0.005(3) -0.019(3)
C17' 0.065(3) 0.047(4) 0.035(3) -0.009(3) 0.008(3) -0.034(3)
C18' 0.048(3) 0.054(4) 0.041(3) -0.017(3) 0.006(2) -0.029(3)
C19' 0.043(3) 0.035(3) 0.038(3) -0.011(2) 0.003(2) -0.021(2)
C20' 0.047(3) 0.044(3) 0.074(4) -0.016(3) 0.013(3) -0.022(3)
C21' 0.047(3) 0.047(3) 0.053(3) -0.020(3) 0.011(2) -0.021(2)
C22' 0.036(3) 0.034(3) 0.035(3) -0.013(2) 0.004(2) -0.013(2)
C23' 0.042(3) 0.039(3) 0.046(3) -0.018(3) -0.006(2) -0.009(2)
C24' 0.083(4) 0.045(4) 0.050(3) -0.007(3) 0.020(3) -0.031(3)
N1' 0.109(5) 0.032(3) 0.104(5) -0.010(3) 0.047(4) -0.018(3)
O1' 0.037(2) 0.044(3) 0.060(3) -0.018(2) 0.0087(19) -0.0120(19)
O2' 0.0346(18) 0.025(2) 0.050(2) -0.0125(19) 0.0000(17) -0.0061(16)
Br1' 0.0597(3) 0.0350(3) 0.0520(3) -0.0094(3) -0.0046(3) -0.0148(3)

loop_
_atom_type_symbol
_atom_type_description
_atom_type_scat_dispersion_real
_atom_type_scat_dispersion_imag
_atom_type_scat_source
C C 0.0033 0.0016 'International Tables Vol C Tables 4.2.6.8 and 6.1.1.4'
H H 0.0000 0.0000 'International Tables Vol C Tables 4.2.6.8 and 6.1.1.4'
N N 0.0061 0.0033 'International Tables Vol C Tables 4.2.6.8 and 6.1.1.4'
O O 0.0106 0.0060 'International Tables Vol C Tables 4.2.6.8 and 6.1.1.4'
Br Br -0.2901 2.4595 'International Tables Vol C Tables 4.2.6.8 and 6.1.1.4'

loop_
_geom_angle_atom_site_label_1
_geom_angle_atom_site_label_2
_geom_angle_atom_site_label_3
_geom_angle
C6 C1 C2 120.7(6)
C6 C1 Br1 119.9(4)
C2 C1 Br1 119.5(4)
C3 C2 C1 118.9(5)
C2 C3 C4 120.9(5)
C5 C4 C3 118.7(6)
C5 C4 C7 123.1(5)
C3 C4 C7 118.3(5)
C6 C5 C4 120.9(5)
C5 C6 C1 119.9(5)
O1 C7 O2 123.7(5)
O1 C7 C4 124.0(5)
O2 C7 C4 112.4(4)
O2 C8 C9 106.5(4)
C8 C9 C10 110.0(4)
C8 C9 C22 113.5(4)
C10 C9 C22 110.0(4)
C9 C10 C11 113.1(4)
C12 C11 C10 111.5(3)
C11 C12 C13 112.9(4)
C14 C13 C23 106.6(4)
C14 C13 C12 111.2(4)
C23 C13 C12 108.7(4)
C14 C13 C22 111.0(4)
C23 C13 C22 112.3(5)
C12 C13 C22 107.1(4)
C15 C14 C19 117.0(5)
C15 C14 C13 119.8(4)
C19 C14 C13 123.0(5)
C16 C15 C14 121.6(4)
C15 C16 C17 120.1(5)
C15 C16 C24 121.0(4)
C17 C16 C24 118.9(5)
C18 C17 C16 118.7(5)
C17 C18 C19 121.8(5)
C18 C19 C14 120.7(5)
C18 C19 C20 119.1(4)
C14 C19 C20 120.2(5)
C19 C20 C21 114.5(4)
C20 C21 C22 109.4(4)
C21 C22 C9 116.4(4)
C21 C22 C13 110.9(4)
C9 C22 C13 111.1(4)
N1 C24 C16 178.0(6)
C7 O2 C8 116.0(4)
C6' C1' C2' 121.1(6)
C6' C1' Br1' 118.5(4)
C2' C1' Br1' 120.3(4)
C3' C2' C1' 119.1(5)
C2' C3' C4' 121.2(5)
C5' C4' C3' 118.2(6)
C5' C4' C7' 123.0(5)
C3' C4' C7' 118.7(5)
C6' C5' C4' 121.2(5)
C5' C6' C1' 119.1(5)
O1' C7' O2' 123.4(6)
O1' C7' C4' 125.1(5)
O2' C7' C4' 111.5(5)
O2' C8' C9' 107.3(4)
C8' C9' C22' 109.2(4)
C8' C9' C10' 113.0(5)
C22' C9' C10' 109.5(4)
C11' C10' C9' 110.3(4)
C12' C11' C10' 113.2(4)
C11' C12' C13' 111.2(4)
C23' C13' C12' 111.2(4)
C23' C13' C14' 107.0(5)
C12' C13' C14' 109.5(4)
C23' C13' C22' 112.9(4)
C12' C13' C22' 107.2(4)
C14' C13' C22' 109.0(4)
C19' C14' C15' 118.4(5)
C19' C14' C13' 122.1(5)
C15' C14' C13' 119.4(5)
C16' C15' C14' 121.4(5)
C15' C16' C17' 120.4(5)
C15' C16' C24' 121.4(5)
C17' C16' C24' 118.2(5)
C18' C17' C16' 118.8(6)
C17' C18' C19' 121.4(5)
C14' C19' C18' 119.6(5)
C14' C19' C20' 122.7(5)
C18' C19' C20' 117.6(5)
C19' C20' C21' 111.7(4)
C22' C21' C20' 108.6(4)
C21' C22' C9' 117.9(4)
C21' C22' C13' 111.5(4)
C9' C22' C13' 110.9(4)
N1' C24' C16' 176.5(6)
C7' O2' C8' 116.7(4)

loop_
_geom_bond_atom_site_label_1
_geom_bond_atom_site_label_2
_geom_bond_distance
C1 C6 1.378(8)
C1 C2 1.398(7)
C1 Br1 1.884(6)
C2 C3 1.380(9)
C3 C4 1.397(8)
C4 C5 1.393(7)
C4 C7 1.479(8)
C5 C6 1.371(9)
C7 O1 1.205(6)
C7 O2 1.339(6)
C8 O2 1.436(7)
C8 C9 1.522(7)
C9 C10 1.527(7)
C9 C22 1.532(7)
C10 C11 1.529(5)
C11 C12 1.523(7)
C12 C13 1.553(7)
C13 C14 1.515(7)
C13 C23 1.545(7)
C13 C22 1.561(7)
C14 C15 1.400(7)
C14 C19 1.417(6)
C15 C16 1.386(7)
C16 C17 1.406(7)
C16 C24 1.454(7)
C17 C18 1.368(9)
C18 C19 1.380(9)
C19 C20 1.503(7)
C20 C21 1.517(7)
C21 C22 1.521(6)
C24 N1 1.142(6)
C1' C6' 1.378(8)
C1' C2' 1.389(8)
C1' Br1' 1.898(6)
C2' C3' 1.360(9)
C3' C4' 1.403(8)
C4' C5' 1.388(7)
C4' C7' 1.476(8)
C5' C6' 1.373(9)
C7' O1' 1.208(6)
C7' O2' 1.349(7)
C8' O2' 1.466(6)
C8' C9' 1.521(8)
C9' C22' 1.538(7)
C9' C10' 1.540(6)
C10' C11' 1.539(6)
C11' C12' 1.514(7)
C12' C13' 1.547(6)
C13' C23' 1.531(8)
C13' C14' 1.553(7)
C13' C22' 1.565(7)
C14' C19' 1.398(7)
C14' C15' 1.402(8)
C15' C16' 1.382(8)
C16' C17' 1.390(7)
C16' C24' 1.446(8)
C17' C18' 1.388(10)
C18' C19' 1.400(9)
C19' C20' 1.513(8)
C20' C21' 1.517(7)
C21' C22' 1.510(6)
C24' N1' 1.146(7)
